data_4100216
_journal_name_full 'Journal of the American Chemical Society'
_journal_paper_doi 10.1021/ja0537068
_journal_year 2005
_chemical_formula_sum 'C48 H55 N O10'
_chemical_formula_weight 805.86
_space_group_IT_number 4
_symmetry_cell_setting monoclinic
_symmetry_space_group_name_Hall 'P 2yb'
_symmetry_space_group_name_H-M 'P 1 21 1'
_cell_angle_alpha 90.00
_cell_angle_beta 95.89(2)
_cell_angle_gamma 90.00
_cell_formula_units_Z 2
_cell_length_a 6.5520(3)
_cell_length_b 38.4430(3)
_cell_length_c 8.8450(3)
_cell_measurement_temperature 293(2)
_cell_volume 2216.11(16)
_diffrn_ambient_temperature 293(2)
_exptl_crystal_density_diffrn 1.194
_cod_original_sg_symbol_H-M 'P 21'
_cod_database_code 4100216

loop_
_symmetry_equiv_pos_as_xyz
'x, y, z'
'-x, y+1/2, -z'

loop_
_atom_site_label
_atom_site_type_symbol
_atom_site_fract_x
_atom_site_fract_y
_atom_site_fract_z
_atom_site_U_iso_or_equiv
_atom_site_adp_type
_atom_site_occupancy
_atom_site_symmetry_multiplicity
_atom_site_calc_flag
_atom_site_refinement_flags
_atom_site_disorder_assembly
_atom_site_disorder_group
C46 C 0.105(12) 0.0662(19) 0.459(10) 0.33(3) Uiso 1 1 d . . .
C47 C 0.055(6) 0.0635(11) 0.290(5) 0.223(15) Uiso 1 1 d . . .
H47A H -0.0835 0.0711 0.2630 0.334 Uiso 1 1 calc R . .
H47B H 0.0697 0.0398 0.2588 0.334 Uiso 1 1 calc R . .
H47C H 0.1471 0.0780 0.2404 0.334 Uiso 1 1 calc R . .
C48 C 0.324(7) 0.0594(11) 0.409(5) 0.248(18) Uiso 1 1 d . . .
H48A H 0.4263 0.0659 0.4893 0.373 Uiso 1 1 calc R . .
H48B H 0.3423 0.0729 0.3196 0.373 Uiso 1 1 calc R . .
H48C H 0.3389 0.0351 0.3860 0.373 Uiso 1 1 calc R . .
O10 O 0.019(8) 0.0666(12) 0.568(6) 0.36(2) Uiso 1 1 d . . .
C1 C 1.994(4) 0.4647(7) 0.064(3) 0.146(10) Uani 1 1 d . . .
H1A H 2.0831 0.4457 0.0966 0.219 Uiso 1 1 calc R . .
H1B H 2.0738 0.4856 0.0587 0.219 Uiso 1 1 calc R . .
H1C H 1.9245 0.4597 -0.0341 0.219 Uiso 1 1 calc R . .
C2 C 1.705(4) 0.4950(5) 0.147(3) 0.093(7) Uani 1 1 d . . .
C3 C 1.710(3) 0.5194(7) 0.040(3) 0.106(7) Uani 1 1 d . . .
H3 H 1.8165 0.5191 -0.0224 0.127 Uiso 1 1 calc R . .
C4 C 1.563(4) 0.5447(5) 0.019(2) 0.091(6) Uani 1 1 d . . .
H4 H 1.5629 0.5600 -0.0630 0.109 Uiso 1 1 calc R . .
C5 C 1.417(3) 0.5474(5) 0.118(3) 0.073(5) Uani 1 1 d . . .
C6 C 1.420(3) 0.5220(6) 0.233(2) 0.094(7) Uani 1 1 d . . .
H6 H 1.3181 0.5218 0.2991 0.113 Uiso 1 1 calc R . .
C7 C 1.574(4) 0.4979(6) 0.249(3) 0.136(11) Uani 1 1 d . . .
H7 H 1.5853 0.4832 0.3332 0.163 Uiso 1 1 calc R . .
C8 C 1.258(2) 0.5754(4) 0.103(2) 0.076(5) Uani 1 1 d . . .
H8A H 1.2362 0.5834 -0.0014 0.091 Uiso 1 1 calc R . .
H8B H 1.1290 0.5667 0.1327 0.091 Uiso 1 1 calc R . .
C9 C 1.214(3) 0.6327(5) 0.2003(18) 0.057(5) Uani 1 1 d . . .
C10 C 1.299(2) 0.6595(5) 0.2980(19) 0.058(5) Uani 1 1 d . . .
C11 C 1.191(2) 0.6909(4) 0.3045(17) 0.045(4) Uani 1 1 d . . .
C12 C 0.997(2) 0.6945(4) 0.2186(19) 0.047(4) Uani 1 1 d . . .
C13 C 0.919(3) 0.6676(4) 0.1215(19) 0.051(4) Uani 1 1 d . . .
C14 C 1.027(2) 0.6360(4) 0.1170(18) 0.052(4) Uani 1 1 d . . .
H14 H 0.9718 0.6177 0.0579 0.062 Uiso 1 1 calc R . .
C15 C 1.511(3) 0.6543(5) 0.393(2) 0.082(5) Uani 1 1 d . . .
H15A H 1.5446 0.6747 0.4530 0.124 Uiso 1 1 calc R . .
H15B H 1.6147 0.6505 0.3255 0.124 Uiso 1 1 calc R . .
H15C H 1.5046 0.6346 0.4586 0.124 Uiso 1 1 calc R . .
C16 C 1.279(2) 0.7222(4) 0.3983(17) 0.049(4) Uani 1 1 d . . .
H16A H 1.2416 0.7205 0.5014 0.058 Uiso 1 1 calc R . .
H16B H 1.4271 0.7223 0.4023 0.058 Uiso 1 1 calc R . .
C17 C 1.1934(17) 0.7557(4) 0.3260(16) 0.048(4) Uani 1 1 d . . .
H17 H 1.2371 0.7577 0.2237 0.058 Uiso 1 1 calc R . .
C18 C 0.877(3) 0.7253(5) 0.2448(19) 0.063(5) Uani 1 1 d . . .
C19 C 1.2526(18) 0.7887(4) 0.4155(17) 0.047(4) Uani 1 1 d . . .
H19 H 1.2152 0.7863 0.5195 0.057 Uiso 1 1 calc R . .
C20 C 1.138(2) 0.8187(4) 0.3389(19) 0.068(5) Uani 1 1 d . . .
H20A H 0.9930 0.8151 0.3407 0.102 Uiso 1 1 calc R . .
H20B H 1.1691 0.8203 0.2354 0.102 Uiso 1 1 calc R . .
H20C H 1.1777 0.8399 0.3914 0.102 Uiso 1 1 calc R . .
C21 C 1.4836(19) 0.7932(4) 0.4193(18) 0.049(4) Uani 1 1 d . . .
H21 H 1.5498 0.7732 0.4730 0.059 Uiso 1 1 calc R . .
C22 C 1.565(2) 0.8256(4) 0.4966(17) 0.053(4) Uani 1 1 d . . .
H22A H 1.5091 0.8452 0.4372 0.063 Uiso 1 1 calc R . .
H22B H 1.7126 0.8259 0.4922 0.063 Uiso 1 1 calc R . .
C23 C 1.526(2) 0.8319(4) 0.6615(17) 0.051(4) Uani 1 1 d . . .
H23 H 1.3773 0.8323 0.6663 0.062 Uiso 1 1 calc R . .
C24 C 1.574(2) 0.7990(5) 0.894(2) 0.075(5) Uani 1 1 d . . .
H24 H 1.6449 0.7785 0.9390 0.089 Uiso 1 1 calc R . .
C25 C 1.661(2) 0.8313(5) 0.9815(17) 0.075(5) Uani 1 1 d . . .
H25 H 1.7534 0.8306 1.0687 0.091 Uiso 1 1 calc R . .
C26 C 1.576(3) 0.8643(5) 0.906(2) 0.077(5) Uani 1 1 d . . .
H26 H 1.4274 0.8648 0.9124 0.092 Uiso 1 1 calc R . .
C27 C 1.617(2) 0.8659(4) 0.7342(19) 0.060(4) Uani 1 1 d . . .
C28 C 1.850(2) 0.8677(5) 0.7223(19) 0.078(5) Uani 1 1 d . . .
H28A H 1.9159 0.8479 0.7720 0.117 Uiso 1 1 calc R . .
H28B H 1.9045 0.8886 0.7702 0.117 Uiso 1 1 calc R . .
H28C H 1.8749 0.8678 0.6172 0.117 Uiso 1 1 calc R . .
C29 C 1.511(3) 0.8956(4) 0.658(2) 0.083(5) Uani 1 1 d . . .
H29A H 1.5683 0.9168 0.7005 0.124 Uiso 1 1 calc R . .
H29B H 1.3674 0.8946 0.6720 0.124 Uiso 1 1 calc R . .
H29C H 1.5267 0.8948 0.5514 0.124 Uiso 1 1 calc R . .
C30 C 1.561(3) 0.9037(6) 1.104(3) 0.114(8) Uani 1 1 d . . .
H30A H 1.5142 0.8831 1.1537 0.137 Uiso 1 1 calc R . .
H30B H 1.4407 0.9172 1.0667 0.137 Uiso 1 1 calc R . .
C31 C 1.696(4) 0.9251(6) 1.217(2) 0.086(6) Uani 1 1 d . . .
C32 C 1.637(4) 0.9575(9) 1.261(4) 0.151(10) Uani 1 1 d . . .
H32 H 1.5121 0.9677 1.2280 0.181 Uiso 1 1 calc R . .
C33 C 1.788(9) 0.9734(10) 1.362(6) 0.27(3) Uani 1 1 d . . .
H33 H 1.7761 0.9972 1.3757 0.321 Uiso 1 1 calc R . .
C34 C 1.939(8) 0.9584(16) 1.435(5) 0.22(2) Uani 1 1 d . . .
H34 H 2.0081 0.9677 1.5234 0.259 Uiso 1 1 calc R . .
C35 C 1.991(6) 0.9284(13) 1.377(4) 0.172(14) Uani 1 1 d . . .
H35 H 2.1181 0.9186 1.4090 0.206 Uiso 1 1 calc R . .
C36 C 1.868(5) 0.9123(6) 1.274(4) 0.127(9) Uani 1 1 d . . .
H36 H 1.9062 0.8905 1.2401 0.153 Uiso 1 1 calc R . .
C37 C 1.356(4) 0.7948(5) 0.906(2) 0.084(6) Uani 1 1 d . . .
C38 C 0.644(2) 0.6463(4) -0.0511(19) 0.061(5) Uani 1 1 d . . .
H38A H 0.6192 0.6265 0.0125 0.074 Uiso 1 1 calc R . .
H38B H 0.7326 0.6388 -0.1265 0.074 Uiso 1 1 calc R . .
C39 C -0.206(2) 0.7229(5) -0.293(2) 0.090(6) Uani 1 1 d . . .
H39A H -0.3369 0.7266 -0.3503 0.134 Uiso 1 1 calc R . .
H39B H -0.1156 0.7418 -0.3122 0.134 Uiso 1 1 calc R . .
H39C H -0.2226 0.7220 -0.1869 0.134 Uiso 1 1 calc R . .
C40 C 0.444(2) 0.6596(4) -0.1288(17) 0.049(4) Uani 1 1 d . . .
C41 C 0.360(2) 0.6903(4) -0.0871(19) 0.062(5) Uani 1 1 d . . .
H41 H 0.4304 0.7036 -0.0107 0.075 Uiso 1 1 calc R . .
C42 C 0.172(3) 0.7023(4) -0.155(2) 0.056(4) Uani 1 1 d . . .
H42 H 0.1214 0.7236 -0.1264 0.067 Uiso 1 1 calc R . .
C43 C 0.066(2) 0.6834(5) -0.262(2) 0.063(5) Uani 1 1 d . . .
C44 C 0.142(3) 0.6525(6) -0.3079(18) 0.071(5) Uani 1 1 d . . .
H44 H 0.0696 0.6396 -0.3850 0.085 Uiso 1 1 calc R . .
C45 C 0.328(3) 0.6404(4) -0.237(2) 0.068(5) Uani 1 1 d . . .
H45 H 0.3757 0.6187 -0.2644 0.082 Uiso 1 1 calc R . .
O1 O 1.850(3) 0.4695(4) 0.168(2) 0.136(6) Uani 1 1 d . . .
O2 O 1.3330(15) 0.6030(3) 0.2003(12) 0.067(3) Uani 1 1 d . . .
O3 O 0.9701(14) 0.7529(3) 0.3147(12) 0.059(3) Uani 1 1 d . . .
O4 O 0.6944(17) 0.7289(3) 0.2059(13) 0.070(3) Uani 1 1 d . . .
O5 O 1.5450(13) 0.7939(3) 0.2711(12) 0.058(3) Uani 1 1 d . . .
O6 O 1.6078(14) 0.8003(3) 0.7380(14) 0.064(3) Uani 1 1 d . . .
O7 O 1.6643(17) 0.8938(3) 0.9824(15) 0.082(4) Uani 1 1 d . . .
O8 O 0.7410(15) 0.6736(3) 0.0397(14) 0.066(3) Uani 1 1 d . . .
O9 O -0.1206(18) 0.6912(3) -0.3388(14) 0.086(4) Uani 1 1 d . . .
N1 N 1.180(3) 0.7917(5) 0.9251(19) 0.105(6) Uani 1 1 d . . .

loop_
_atom_site_aniso_label
_atom_site_aniso_U_11
_atom_site_aniso_U_22
_atom_site_aniso_U_33
_atom_site_aniso_U_23
_atom_site_aniso_U_13
_atom_site_aniso_U_12
C1 0.114(18) 0.15(2) 0.17(3) -0.006(19) -0.013(19) 0.085(17)
C2 0.116(17) 0.030(12) 0.12(2) -0.008(14) -0.046(16) 0.052(13)
C3 0.099(15) 0.085(17) 0.13(2) -0.004(17) 0.004(13) 0.056(15)
C4 0.129(17) 0.058(13) 0.089(16) 0.014(11) 0.023(15) 0.011(13)
C5 0.074(13) 0.064(14) 0.080(17) -0.008(13) -0.001(11) 0.000(11)
C6 0.124(17) 0.108(19) 0.057(15) 0.003(14) 0.038(12) 0.004(15)
C7 0.17(2) 0.14(2) 0.11(2) 0.047(16) 0.056(18) 0.137(19)
C8 0.071(11) 0.048(12) 0.101(16) -0.032(12) -0.025(10) 0.006(10)
C9 0.070(14) 0.076(15) 0.024(11) 0.001(10) 0.002(9) -0.023(13)
C10 0.050(10) 0.066(13) 0.057(12) -0.004(11) -0.002(9) 0.031(10)
C11 0.028(9) 0.054(12) 0.055(12) -0.012(9) 0.007(7) 0.004(8)
C12 0.033(10) 0.033(10) 0.078(13) 0.001(9) 0.018(9) 0.018(9)
C13 0.055(12) 0.034(13) 0.061(12) -0.001(9) -0.010(9) -0.001(10)
C14 0.054(10) 0.035(12) 0.061(12) -0.010(8) -0.020(9) 0.002(9)
C15 0.103(14) 0.047(11) 0.095(15) -0.003(10) -0.001(11) 0.013(9)
C16 0.055(9) 0.056(11) 0.035(10) -0.005(9) 0.003(8) 0.009(8)
C17 0.016(9) 0.084(13) 0.043(11) 0.004(10) -0.007(6) 0.010(7)
C18 0.048(12) 0.070(15) 0.068(14) 0.001(11) -0.013(9) -0.013(14)
C19 0.034(9) 0.066(12) 0.039(10) -0.021(9) -0.008(7) -0.004(8)
C20 0.048(9) 0.060(11) 0.094(14) -0.014(10) -0.010(9) 0.017(8)
C21 0.045(10) 0.058(11) 0.038(12) -0.004(9) -0.026(8) -0.005(7)
C22 0.049(9) 0.064(11) 0.044(12) 0.012(10) -0.005(8) 0.006(8)
C23 0.059(9) 0.050(11) 0.044(12) -0.008(9) -0.002(8) 0.004(8)
C24 0.058(12) 0.123(17) 0.045(14) 0.009(12) 0.014(9) 0.007(10)
C25 0.107(13) 0.062(13) 0.046(12) 0.009(11) -0.046(9) -0.035(11)
C26 0.094(13) 0.071(13) 0.066(15) -0.009(12) 0.014(10) -0.027(11)
C27 0.078(12) 0.039(11) 0.062(14) 0.002(10) 0.005(9) 0.004(9)
C28 0.066(12) 0.091(13) 0.076(14) -0.007(11) -0.003(9) -0.036(9)
C29 0.142(15) 0.050(12) 0.052(13) 0.004(10) -0.008(11) 0.014(11)
C30 0.109(15) 0.116(19) 0.12(2) -0.064(16) 0.025(16) -0.044(13)
C31 0.129(19) 0.079(18) 0.046(14) 0.000(13) -0.006(13) -0.005(15)
C32 0.14(2) 0.14(3) 0.17(3) -0.03(2) -0.014(19) 0.02(2)
C33 0.33(6) 0.12(3) 0.32(7) -0.04(3) -0.15(5) -0.07(3)
C34 0.24(5) 0.28(6) 0.12(4) -0.08(4) -0.03(3) -0.05(4)
C35 0.22(3) 0.23(4) 0.05(2) -0.01(2) -0.03(2) -0.05(3)
C36 0.16(2) 0.076(16) 0.13(3) 0.008(17) -0.06(2) -0.010(18)
C37 0.124(19) 0.062(13) 0.067(14) -0.003(10) 0.014(13) -0.028(13)
C38 0.032(9) 0.054(11) 0.095(14) -0.019(10) -0.005(9) -0.010(8)
C39 0.059(11) 0.098(16) 0.108(17) 0.001(14) -0.012(10) 0.024(11)
C40 0.062(12) 0.040(11) 0.043(11) -0.013(9) 0.006(9) -0.006(10)
C41 0.061(11) 0.054(12) 0.068(13) -0.024(10) -0.017(10) 0.001(9)
C42 0.066(12) 0.040(10) 0.058(12) 0.007(10) -0.009(10) -0.001(10)
C43 0.031(11) 0.064(15) 0.092(15) 0.000(12) 0.004(11) 0.002(10)
C44 0.053(12) 0.091(16) 0.062(13) -0.014(11) -0.026(9) 0.011(11)
C45 0.082(13) 0.034(11) 0.090(15) -0.003(11) 0.009(12) 0.006(10)
O1 0.130(12) 0.099(12) 0.177(18) 0.009(11) 0.007(12) 0.063(11)
O2 0.066(6) 0.046(8) 0.085(10) 0.003(7) -0.005(6) 0.021(7)
O3 0.051(7) 0.047(7) 0.075(8) -0.011(6) -0.001(5) 0.008(6)
O4 0.052(8) 0.058(7) 0.094(9) -0.021(6) -0.021(6) -0.001(6)
O5 0.057(6) 0.086(8) 0.031(7) 0.001(6) 0.000(5) -0.002(5)
O6 0.066(7) 0.062(8) 0.061(9) 0.004(7) -0.003(6) 0.007(5)
O7 0.092(8) 0.084(9) 0.073(10) -0.035(7) 0.013(8) -0.032(7)
O8 0.046(7) 0.050(7) 0.097(9) -0.005(7) -0.014(6) 0.005(6)
O9 0.067(9) 0.090(10) 0.094(10) -0.014(7) -0.029(7) 0.006(7)
N1 0.119(14) 0.108(14) 0.087(13) 0.013(10) 0.006(11) -0.039(11)

loop_
_geom_bond_atom_site_label_1
_geom_bond_atom_site_label_2
_geom_bond_distance
_geom_bond_site_symmetry_2
_geom_bond_publ_flag
C46 O10 1.17(8) . ?
C46 C47 1.50(8) . ?
C46 C48 1.57(7) . ?
C47 C48 1.96(5) . ?
C1 O1 1.39(3) . ?
C2 C7 1.32(3) . ?
C2 C3 1.33(3) . ?
C2 O1 1.37(2) . ?
C3 C4 1.37(3) . ?
C4 C5 1.37(2) . ?
C5 C6 1.41(2) . ?
C5 C8 1.49(2) . ?
C6 C7 1.36(3) . ?
C8 O2 1.421(17) . ?
C9 C14 1.371(19) . ?
C9 O2 1.382(19) . ?
C9 C10 1.42(2) . ?
C10 C11 1.403(19) . ?
C10 C15 1.56(2) . ?
C11 C12 1.420(19) . ?
C11 C16 1.538(19) . ?
C12 C13 1.409(19) . ?
C12 C18 1.45(2) . ?
C13 O8 1.328(16) . ?
C13 C14 1.406(19) . ?
C16 C17 1.516(19) . ?
C17 O3 1.460(14) . ?
C17 C19 1.526(19) . ?
C18 O4 1.221(17) . ?
C18 O3 1.341(18) . ?
C19 C20 1.500(19) . ?
C19 C21 1.520(18) . ?
C21 O5 1.410(16) . ?
C21 C22 1.49(2) . ?
C22 C23 1.526(18) . ?
C23 O6 1.466(17) . ?
C23 C27 1.55(2) . ?
C24 O6 1.420(18) . ?
C24 C37 1.45(3) . ?
C24 C25 1.54(2) . ?
C25 C26 1.51(2) . ?
C26 O7 1.412(19) . ?
C26 C27 1.57(2) . ?
C27 C29 1.46(2) . ?
C27 C28 1.55(2) . ?
C30 O7 1.38(2) . ?
C30 C31 1.51(3) . ?
C31 C36 1.28(3) . ?
C31 C32 1.37(3) . ?
C32 C33 1.40(4) . ?
C33 C34 1.27(5) . ?
C34 C35 1.32(5) . ?
C35 C36 1.31(3) . ?
C37 N1 1.19(2) . ?
C38 O8 1.431(16) . ?
C38 C40 1.507(19) . ?
C39 O9 1.42(2) . ?
C40 C41 1.37(2) . ?
C40 C45 1.38(2) . ?
C41 C42 1.39(2) . ?
C42 C43 1.33(2) . ?
C43 C44 1.37(2) . ?
C43 O9 1.367(18) . ?
C44 C45 1.39(2) . ?

loop_
_cod_related_entry_id
_cod_related_entry_database
_cod_related_entry_code
1 ChemSpider 30659890
